data_2212869
loop_
_publ_author_name
'Xie, Songwen'
'Kenny, Colin'
'Robinson, Paul D.'

_publ_section_title
;
 2,6-Dimethyl-4-oxocyclohexanecarboxylic acid: a <i>meso</i> keto acid
;
_journal_coeditor_code FL2108
_journal_issue 4
_journal_name_full 'Acta Crystallographica Section E'
_journal_page_first o1660
_journal_page_last o1662
_journal_paper_doi 10.1107/S1600536807010203
_journal_volume 63
_journal_year 2007
_chemical_formula_iupac 'C9 H14 O3'
_chemical_formula_moiety 'C9 H14 O3'
_chemical_formula_sum 'C9 H14 O3'
_chemical_formula_weight 170.20
_chemical_melting_point .436E-305
_chemical_name_systematic
;
2,6-Dimethyl-4-oxocyclohexanecarboxylic acid
;
_space_group_IT_number 2
_symmetry_cell_setting triclinic
_symmetry_space_group_name_Hall '-P 1'
_symmetry_space_group_name_H-M 'P -1'
_atom_sites_solution_hydrogens geom
_atom_sites_solution_primary direct
_atom_sites_solution_secondary difmap
_cell_angle_alpha 92.039(5)
_cell_angle_beta 93.401(5)
_cell_angle_gamma 95.967(5)
_cell_formula_units_Z 2
_cell_length_a 5.2850(4)
_cell_length_b 6.9516(6)
_cell_length_c 12.1889(9)
_cell_measurement_reflns_used 1768
_cell_measurement_temperature 100(2)
_cell_measurement_theta_max 27.1
_cell_measurement_theta_min 3.4
_cell_volume 444.21(6)
_computing_cell_refinement 'SAINT (Bruker, 2005)'
_computing_data_collection 'APEX2 (Bruker, 2005)'
_computing_data_reduction 'SAINT and SADABS (Bruker, 2005)'
_computing_molecular_graphics 'PLATON (Spek, 2003)'
_computing_publication_material 'SHELXL97 and PLATON'
_computing_structure_refinement
;
LS in TEXSAN (Molecular Structure Corporation, 1997) and
SHELXL97 (Sheldrick, 1997)
;
_computing_structure_solution 'SHELXS97 (Sheldrick, 1990)'
_diffrn_ambient_temperature 100(2)
_diffrn_measured_fraction_theta_full 0.973
_diffrn_measured_fraction_theta_max 0.973
_diffrn_measurement_device_type 'Bruker Kappa-APEXII CCD area-detector'
_diffrn_measurement_method '\f and \w'
_diffrn_radiation_monochromator graphite
_diffrn_radiation_source 'X-ray tube'
_diffrn_radiation_type 'Mo K\a'
_diffrn_radiation_wavelength 0.71073
_diffrn_reflns_av_R_equivalents 0.035
_diffrn_reflns_av_sigmaI/netI 0.046
_diffrn_reflns_limit_h_max 6
_diffrn_reflns_limit_h_min -6
_diffrn_reflns_limit_k_max 8
_diffrn_reflns_limit_k_min -8
_diffrn_reflns_limit_l_max 15
_diffrn_reflns_limit_l_min -15
_diffrn_reflns_number 6305
_diffrn_reflns_theta_full 27.06
_diffrn_reflns_theta_max 27.1
_diffrn_reflns_theta_min 1.7
_diffrn_standards_number 0
_exptl_absorpt_coefficient_mu 0.094
_exptl_absorpt_correction_T_max 0.987
_exptl_absorpt_correction_T_min 0.767
_exptl_absorpt_correction_type multi-scan
_exptl_absorpt_process_details '(SADABS; Bruker, 2005)'
_exptl_crystal_colour colorless
_exptl_crystal_density_diffrn 1.273
_exptl_crystal_density_method 'not measured'
_exptl_crystal_description irregular
_exptl_crystal_F_000 184
_exptl_crystal_size_max 0.24
_exptl_crystal_size_mid 0.24
_exptl_crystal_size_min 0.14
_refine_diff_density_max 0.22
_refine_diff_density_min -0.20
_refine_ls_extinction_method none
_refine_ls_goodness_of_fit_ref 1.017
_refine_ls_hydrogen_treatment constr
_refine_ls_matrix_type full
_refine_ls_number_parameters 112
_refine_ls_number_reflns 1907
_refine_ls_number_restraints 0
_refine_ls_restrained_S_all 1.017
_refine_ls_R_factor_all 0.075
_refine_ls_R_factor_gt 0.047
_refine_ls_shift/su_max 0.000
_refine_ls_shift/su_mean 0.000
_refine_ls_structure_factor_coef Fsqd
_refine_ls_weighting_details 'w = 1/[\s^2^(Fo^2^)+(0.045P)^2^+0.1427P] where P=(Fo^2^+2Fc^2^)/3'
_refine_ls_weighting_scheme calc
_refine_ls_wR_factor_gt 0.097
_refine_ls_wR_factor_ref 0.109
_reflns_number_gt 1383
_reflns_number_total 1907
_reflns_threshold_expression I>2\s(I)
_cod_data_source_file fl2108.cif
_cod_data_source_block I
_cod_database_code 2212869
_cod_database_fobs_code 2212869

loop_
_symmetry_equiv_pos_as_xyz
'x, y, z'
'-x, -y, -z'

loop_
_atom_site_type_symbol
_atom_site_label
_atom_site_fract_x
_atom_site_fract_y
_atom_site_fract_z
_atom_site_U_iso_or_equiv
_atom_site_adp_type
_atom_site_calc_flag
_atom_site_refinement_flags
_atom_site_occupancy
O O1 0.2554(2) 0.58765(18) 0.94013(9) 0.0233(3) Uani d . 1
O O2 -0.1491(2) 0.62235(18) 0.88727(9) 0.0231(3) Uani d . 1
H H2 -0.1774 0.5587 0.9414 0.035 Uiso calc R 1
O O3 0.7499(2) 0.9280(2) 0.58383(10) 0.0311(4) Uani d . 1
C C1 0.1741(3) 0.7612(2) 0.77803(13) 0.0162(4) Uani d . 1
H H1 0.0226 0.8133 0.7457 0.019 Uiso calc R 1
C C2 0.2685(3) 0.6210(2) 0.69197(13) 0.0187(4) Uani d . 1
H H2A 0.4163 0.5650 0.7250 0.022 Uiso calc R 1
C C3 0.3518(3) 0.7333(3) 0.59155(14) 0.0216(4) Uani d . 1
H H3A 0.4251 0.6473 0.5408 0.026 Uiso calc R 1
H H3B 0.2035 0.7783 0.5539 0.026 Uiso calc R 1
C C4 0.5428(3) 0.9029(3) 0.62358(14) 0.0222(4) Uani d . 1
C C5 0.4600(3) 1.0380(3) 0.70982(14) 0.0243(4) Uani d . 1
H H5A 0.3197 1.1028 0.6791 0.029 Uiso calc R 1
H H5B 0.6000 1.1361 0.7314 0.029 Uiso calc R 1
C C6 0.3753(3) 0.9312(2) 0.81209(14) 0.0190(4) Uani d . 1
H H6 0.5240 0.8794 0.8472 0.023 Uiso calc R 1
C C7 0.0986(3) 0.6496(2) 0.87674(13) 0.0162(4) Uani d . 1
C C8 0.0633(3) 0.4572(3) 0.65612(15) 0.0247(4) Uani d . 1
H H8A -0.0866 0.5104 0.6277 0.037 Uiso calc R 1
H H8B 0.0225 0.3810 0.7181 0.037 Uiso calc R 1
H H8C 0.1245 0.3769 0.5999 0.037 Uiso calc R 1
C C9 0.2751(3) 1.0712(3) 0.89447(15) 0.0256(4) Uani d . 1
H H9A 0.1248 1.1192 0.8625 0.038 Uiso calc R 1
H H9B 0.4033 1.1776 0.9127 0.038 Uiso calc R 1
H H9C 0.2343 1.0048 0.9599 0.038 Uiso calc R 1

loop_
_atom_site_aniso_label
_atom_site_aniso_U_11
_atom_site_aniso_U_22
_atom_site_aniso_U_33
_atom_site_aniso_U_12
_atom_site_aniso_U_13
_atom_site_aniso_U_23
O1 0.0197(6) 0.0284(7) 0.0219(7) 0.0007(5) -0.0001(5) 0.0113(5)
O2 0.0177(6) 0.0298(8) 0.0225(7) 0.0011(5) 0.0039(5) 0.0121(6)
O3 0.0211(7) 0.0444(9) 0.0300(8) 0.0050(6) 0.0071(5) 0.0180(6)
C1 0.0153(8) 0.0170(9) 0.0165(9) 0.0013(7) 0.0000(6) 0.0049(7)
C2 0.0205(9) 0.0183(9) 0.0175(9) 0.0025(7) 0.0005(7) 0.0020(7)
C3 0.0246(9) 0.0240(10) 0.0168(9) 0.0036(7) 0.0028(7) 0.0034(7)
C4 0.0214(9) 0.0273(10) 0.0193(9) 0.0049(7) 0.0003(7) 0.0150(8)
C5 0.0255(10) 0.0200(10) 0.0268(10) -0.0032(7) 0.0024(8) 0.0069(8)
C6 0.0188(8) 0.0181(9) 0.0198(9) 0.0007(7) -0.0004(7) 0.0030(7)
C7 0.0165(8) 0.0151(9) 0.0170(9) 0.0019(6) 0.0000(6) -0.0004(7)
C8 0.0314(10) 0.0194(10) 0.0223(10) 0.0005(8) -0.0023(8) 0.0002(8)
C9 0.0313(10) 0.0197(10) 0.0252(10) 0.0012(8) 0.0005(8) -0.0002(8)

loop_
_atom_type_symbol
_atom_type_description
_atom_type_scat_dispersion_real
_atom_type_scat_dispersion_imag
_atom_type_scat_source
C C 0.0033 0.0016 'International Tables Vol C Tables 4.2.6.8 and 6.1.1.4'
H H 0.0000 0.0000 'International Tables Vol C Tables 4.2.6.8 and 6.1.1.4'
O O 0.0106 0.0060 'International Tables Vol C Tables 4.2.6.8 and 6.1.1.4'

loop_
_geom_angle_atom_site_label_1
_geom_angle_atom_site_label_2
_geom_angle_atom_site_label_3
_geom_angle
C7 O2 H2 109.5
C7 C1 C6 110.59(13)
C7 C1 C2 108.86(13)
C6 C1 C2 112.27(13)
C7 C1 H1 108.3
C6 C1 H1 108.3
C2 C1 H1 108.3
C8 C2 C3 109.92(14)
C8 C2 C1 111.55(14)
C3 C2 C1 109.58(14)
C8 C2 H2A 108.6
C3 C2 H2A 108.6
C1 C2 H2A 108.6
C4 C3 C2 111.85(14)
C4 C3 H3A 109.2
C2 C3 H3A 109.2
C4 C3 H3B 109.2
C2 C3 H3B 109.2
H3A C3 H3B 107.9
O3 C4 C3 122.86(18)
O3 C4 C5 122.88(17)
C3 C4 C5 114.25(14)
C4 C5 C6 112.00(14)
C4 C5 H5A 109.2
C6 C5 H5A 109.2
C4 C5 H5B 109.2
C6 C5 H5B 109.2
H5A C5 H5B 107.9
C9 C6 C1 111.39(14)
C9 C6 C5 110.38(14)
C1 C6 C5 110.02(14)
C9 C6 H6 108.3
C1 C6 H6 108.3
C5 C6 H6 108.3
O1 C7 O2 123.39(15)
O1 C7 C1 122.24(15)
O2 C7 C1 114.36(14)
C2 C8 H8A 109.5
C2 C8 H8B 109.5
H8A C8 H8B 109.5
C2 C8 H8C 109.5
H8A C8 H8C 109.5
H8B C8 H8C 109.5
C6 C9 H9A 109.5
C6 C9 H9B 109.5
H9A C9 H9B 109.5
C6 C9 H9C 109.5
H9A C9 H9C 109.5
H9B C9 H9C 109.5

loop_
_geom_bond_atom_site_label_1
_geom_bond_atom_site_label_2
_geom_bond_distance
O1 C7 1.2212(19)
O2 C7 1.3174(19)
O2 H2 0.8200
O3 C4 1.222(2)
C1 C7 1.506(2)
C1 C6 1.533(2)
C1 C2 1.546(2)
C1 H1 0.9800
C2 C8 1.521(2)
C2 C3 1.537(2)
C2 H2A 0.9800
C3 C4 1.494(2)
C3 H3A 0.9700
C3 H3B 0.9700
C4 C5 1.500(3)
C5 C6 1.539(2)
C5 H5A 0.9700
C5 H5B 0.9700
C6 C9 1.529(2)
C6 H6 0.9800
C8 H8A 0.9600
C8 H8B 0.9600
C8 H8C 0.9600
C9 H9A 0.9600
C9 H9B 0.9600
C9 H9C 0.9600

loop_
_geom_hbond_atom_site_label_D
_geom_hbond_atom_site_label_H
_geom_hbond_atom_site_label_A
_geom_hbond_site_symmetry_A
_geom_hbond_distance_DH
_geom_hbond_distance_HA
_geom_hbond_distance_DA
_geom_hbond_angle_DHA
_geom_hbond_publ_flag
O2 H2 O1 2_567 0.82 1.84 2.6573(16) 177 yes
C1 H1 O3 1_455 0.98 2.57 3.476(2) 153 yes

loop_
_geom_torsion_atom_site_label_1
_geom_torsion_atom_site_label_2
_geom_torsion_atom_site_label_3
_geom_torsion_atom_site_label_4
_geom_torsion
_geom_torsion_publ_flag
C7 C1 C2 C8 59.25(17) ?
C6 C1 C2 C8 -177.98(14) yes
C7 C1 C2 C3 -178.81(13) yes
C6 C1 C2 C3 -56.03(17) ?
C8 C2 C3 C4 176.73(15) ?
C1 C2 C3 C4 53.81(19) ?
C2 C3 C4 O3 125.42(17) ?
C2 C3 C4 C5 -53.8(2) ?
O3 C4 C5 C6 -126.11(17) ?
C3 C4 C5 C6 53.09(19) ?
C7 C1 C6 C9 -59.96(18) ?
C2 C1 C6 C9 178.25(14) yes
C7 C1 C6 C5 177.31(14) yes
C2 C1 C6 C5 55.51(18) ?
C4 C5 C6 C9 -176.08(14) ?
C4 C5 C6 C1 -52.76(19) ?
C6 C1 C7 O1 -52.9(2) ?
C2 C1 C7 O1 70.9(2) ?
C6 C1 C7 O2 128.23(16) ?
C2 C1 C7 O2 -107.98(16) ?
